data_7042520
loop_
_publ_author_name
'Huang, Wei'
'Pan, Feifei'
'Wang, Zhenxing'
'Bai, Yan'
'Feng, Xuejun'
'Gu, Jiande'
'Ouyang, Zhong-Wen'
'Wu, Dayu'

_publ_section_title
;
 A mixed-valence metallogrid [CoCo] with an unusual electronic structure
 and single-ion-magnet characterization.
;
_journal_issue 15
_journal_name_full 'Dalton transactions (Cambridge, England : 2003)'
_journal_page_first 5069
_journal_page_last 5075
_journal_paper_doi 10.1039/c7dt00564d
_journal_volume 46
_journal_year 2017
_chemical_formula_moiety 'C74 H58 Co4 N12 O14, C4 H10 O'
_chemical_formula_sum 'C78 H68 Co4 N12 O15'
_chemical_formula_weight 1649.16
_space_group_crystal_system triclinic
_space_group_IT_number 2
_space_group_name_Hall '-P 1'
_space_group_name_H-M_alt 'P -1'
_symmetry_space_group_name_Hall '-P 1'
_symmetry_space_group_name_H-M 'P -1'
_atom_sites_solution_hydrogens mixed
_audit_creation_date 2016-11-15
_audit_creation_method
;
Olex2 1.2-dev
(compiled 2016.11.07 svn.r3349 for OlexSys, GUI svn.r3563)
;
_audit_update_record
;
2016-11-18 deposited with the CCDC.
2017-03-17 downloaded from the CCDC.
;
_cell_angle_alpha 74.232(2)
_cell_angle_beta 82.418(2)
_cell_angle_gamma 66.125(2)
_cell_formula_units_Z 2
_cell_length_a 14.9882(11)
_cell_length_b 15.0573(12)
_cell_length_c 17.6800(13)
_cell_measurement_reflns_used 9807
_cell_measurement_temperature 120(2)
_cell_measurement_theta_max 25.9085
_cell_measurement_theta_min 2.4320
_cell_volume 3510.2(5)
_computing_cell_refinement 'Bruker SAINT'
_computing_data_collection 'Bruker Apex II'
_computing_data_reduction 'Bruker SAINT'
_computing_molecular_graphics 'Olex2 (Dolomanov et al., 2009)'
_computing_publication_material 'Olex2 (Dolomanov et al., 2009)'
_computing_structure_refinement 'ShelXL (Sheldrick, 2015)'
_computing_structure_solution 'SHELXL-2014/7 (Sheldrick, 2014)'
_diffrn_ambient_temperature 120(2)
_diffrn_measured_fraction_theta_full 0.996
_diffrn_measured_fraction_theta_max 0.996
_diffrn_measurement_device_type 'Bruker Apex II'
_diffrn_measurement_method 'phi and omega scans'
_diffrn_radiation_type MoK\a
_diffrn_radiation_wavelength 0.71073
_diffrn_reflns_av_R_equivalents 0.0843
_diffrn_reflns_av_unetI/netI 0.0839
_diffrn_reflns_Laue_measured_fraction_full 0.996
_diffrn_reflns_Laue_measured_fraction_max 0.996
_diffrn_reflns_limit_h_max 17
_diffrn_reflns_limit_h_min -16
_diffrn_reflns_limit_k_max 17
_diffrn_reflns_limit_k_min -13
_diffrn_reflns_limit_l_max 21
_diffrn_reflns_limit_l_min -17
_diffrn_reflns_number 20076
_diffrn_reflns_point_group_measured_fraction_full 0.996
_diffrn_reflns_point_group_measured_fraction_max 0.996
_diffrn_reflns_theta_full 25.000
_diffrn_reflns_theta_max 24.999
_diffrn_reflns_theta_min 1.197
_exptl_absorpt_coefficient_mu 1.009
_exptl_absorpt_correction_T_max 0.812
_exptl_absorpt_correction_T_min 0.670
_exptl_absorpt_correction_type multi-scan
_exptl_absorpt_process_details 'SADABS: Bruker, 2000'
_exptl_crystal_colour dark-red
_exptl_crystal_density_diffrn 1.560
_exptl_crystal_description block
_exptl_crystal_F_000 1696
_exptl_crystal_size_max 0.23
_exptl_crystal_size_mid 0.20
_exptl_crystal_size_min 0.16
_refine_diff_density_max 1.041
_refine_diff_density_min -1.067
_refine_diff_density_rms 0.182
_refine_ls_extinction_method none
_refine_ls_goodness_of_fit_ref 1.077
_refine_ls_hydrogen_treatment mixed
_refine_ls_matrix_type full
_refine_ls_number_parameters 988
_refine_ls_number_reflns 12310
_refine_ls_number_restraints 27
_refine_ls_restrained_S_all 1.078
_refine_ls_R_factor_all 0.0898
_refine_ls_R_factor_gt 0.0614
_refine_ls_shift/su_max 0.001
_refine_ls_shift/su_mean 0.000
_refine_ls_structure_factor_coef Fsqd
_refine_ls_weighting_details 'w=1/[\s^2^(Fo^2^)+(0.1611P)^2^] where P=(Fo^2^+2Fc^2^)/3'
_refine_ls_weighting_scheme calc
_refine_ls_wR_factor_gt 0.1805
_refine_ls_wR_factor_ref 0.2443
_reflns_Friedel_coverage 0.000
_reflns_number_gt 8685
_reflns_number_total 12310
_reflns_threshold_expression 'I > 2\s(I)'
_cod_data_source_file c7dt00564d2.cif
_cod_data_source_block 1
_cod_depositor_comments 'Adding full bibliography for 7042520.cif.'
_cod_database_code 7042520
_shelx_space_group_comment
;
The symmetry employed for this shelxl refinement is uniquely defined
by the following loop, which should always be used as a source of
symmetry information in preference to the above space-group names.
They are only intended as comments.
;
_olex2_refinement_description
;
1. Fixed Uiso
 At 1.2 times of:
  All C(H) groups, All C(H,H) groups
 At 1.5 times of:
  All C(H,H,H) groups, All O(H) groups
2. Restrained distances
 O9-H9
 0.85 with sigma of 0.01
 O14-H14A
 0.85 with sigma of 0.01
 C73-H9
 1.852435 with sigma of 0.02
 Co4-H9
 2.449011 with sigma of 0.02
 C74-H14A
 1.900743 with sigma of 0.02
 Co2-H14A
 2.680448 with sigma of 0.02
3. Rigid body (RIGU) restrains
 O1E, C04, C01, H04A, H04B, C03, C02
 with sigma for 1-2 distances of 0.004 and sigma for 1-3 distances of 0.004
4.a Secondary CH2 refined with riding coordinates:
 C04(H04A,H04B), C01(H01A,H01B)
4.b Me refined with riding coordinates:
 C70(H70A,H70B,H70C), C71(H71A,H71B,H71C), C73(H73A,H73B,H73C), C74(H74A,H74B,
 H74C), C03(H03A,H03B,H03C), C02(H02A,H02B,H02C)
4.c Aromatic/amide H refined with riding coordinates:
 C1(H1), C2(H2), C3(H3), C4(H4), C5(H5), C0AA(H0AA), C10(H10), C12(H12),
 C13(H13), C14(H14), C15(H15), C18(H18), C19(H19), C20(H20), C21(H21), C22(H22),
  C25(H25), C27(H27), C29(H29), C30(H30), C31(H31), C32(H32), C35(H35),
 C36(H36), C37(H37), C38(H38), C39(H39), C44(H44), C46(H46), C47(H47), C48(H48),
  C49(H49), C52(H52), C53(H53), C54(H54), C55(H55), C56(H56), C59(H59),
 C61(H61), C63(H63), C64(H64), C65(H65), C66(H66), C8(H8)
;
_shelx_shelxl_version_number 2016/6
_olex2_submission_special_instructions 'No special instructions were received'

loop_
_space_group_symop_operation_xyz
'x, y, z'
'-x, -y, -z'

loop_
_atom_site_label
_atom_site_type_symbol
_atom_site_fract_x
_atom_site_fract_y
_atom_site_fract_z
_atom_site_U_iso_or_equiv
_atom_site_adp_type
_atom_site_occupancy
_atom_site_site_symmetry_order
_atom_site_calc_flag
_atom_site_refinement_flags_posn
_atom_site_refinement_flags_adp
Co1 Co 0.11571(5) 0.37671(5) 0.27091(4) 0.0154(2) Uani 1 1 d . .
Co2 Co 0.26458(5) 0.07778(5) 0.28174(4) 0.0178(2) Uani 1 1 d D .
Co3 Co 0.52523(5) 0.12822(5) 0.18628(4) 0.0147(2) Uani 1 1 d . .
Co4 Co 0.36921(5) 0.44703(6) 0.17295(5) 0.0263(2) Uani 1 1 d D .
C1 C 0.5565(4) -0.2214(4) 0.1969(3) 0.0245(12) Uani 1 1 d . .
H1 H 0.497579 -0.186342 0.168720 0.029 Uiso 1 1 calc R .
C2 C 0.5884(5) -0.3232(5) 0.2259(4) 0.0378(16) Uani 1 1 d . .
H2 H 0.551460 -0.358212 0.217986 0.045 Uiso 1 1 calc R .
C3 C 0.6755(5) -0.3753(5) 0.2672(4) 0.0437(17) Uani 1 1 d . .
H3 H 0.697721 -0.445476 0.288726 0.052 Uiso 1 1 calc R .
C4 C 0.7300(5) -0.3195(5) 0.2758(4) 0.0458(17) Uani 1 1 d . .
H4 H 0.790901 -0.353877 0.301193 0.055 Uiso 1 1 calc R .
C5 C 0.6971(4) -0.2207(5) 0.2491(4) 0.0345(15) Uani 1 1 d . .
H5 H 0.733129 -0.185142 0.257678 0.041 Uiso 1 1 calc R .
C6 C 0.6100(4) -0.1689(4) 0.2085(3) 0.0216(12) Uani 1 1 d . .
C7 C 0.5714(3) -0.0593(4) 0.1823(3) 0.0165(11) Uani 1 1 d . .
C0AA C 0.4348(4) 0.1467(4) 0.0469(3) 0.0191(11) Uani 1 1 d . .
H0AA H 0.428029 0.116894 0.008156 0.023 Uiso 1 1 calc R .
C9 C 0.3888(4) 0.2550(4) 0.0350(3) 0.0210(12) Uani 1 1 d . .
C10 C 0.3308(4) 0.3057(4) -0.0273(3) 0.0221(12) Uani 1 1 d . .
H10 H 0.328280 0.272207 -0.064894 0.026 Uiso 1 1 calc R .
C11 C 0.2726(4) 0.4109(4) -0.0369(3) 0.0223(12) Uani 1 1 d . .
C12 C 0.2059(4) 0.4691(5) -0.1001(3) 0.0311(14) Uani 1 1 d . .
H12 H 0.202472 0.439628 -0.140223 0.037 Uiso 1 1 calc R .
C13 C 0.1471(4) 0.5672(4) -0.1025(4) 0.0329(14) Uani 1 1 d . .
H13 H 0.102492 0.605435 -0.143908 0.039 Uiso 1 1 calc R .
C14 C 0.1531(4) 0.6106(4) -0.0439(4) 0.0322(14) Uani 1 1 d . .
H14 H 0.113009 0.678976 -0.046929 0.039 Uiso 1 1 calc R .
C15 C 0.2146(4) 0.5581(4) 0.0177(3) 0.0279(13) Uani 1 1 d . .
H15 H 0.216410 0.589641 0.056928 0.034 Uiso 1 1 calc R .
C16 C 0.2758(4) 0.4563(4) 0.0226(3) 0.0206(12) Uani 1 1 d . .
C17 C 0.3932(4) 0.3086(4) 0.0903(3) 0.0183(11) Uani 1 1 d . .
C18 C -0.0310(4) 0.6944(4) 0.3140(3) 0.0271(13) Uani 1 1 d . .
H18 H -0.024375 0.640507 0.358834 0.033 Uiso 1 1 calc R .
C19 C -0.0653(4) 0.7907(4) 0.3232(4) 0.0307(14) Uani 1 1 d . .
H19 H -0.080885 0.802415 0.374371 0.037 Uiso 1 1 calc R .
C20 C -0.0773(4) 0.8699(4) 0.2593(4) 0.0318(14) Uani 1 1 d . .
H20 H -0.103327 0.936331 0.266057 0.038 Uiso 1 1 calc R .
C21 C -0.0513(4) 0.8528(4) 0.1851(3) 0.0289(13) Uani 1 1 d . .
H21 H -0.058404 0.907435 0.140786 0.035 Uiso 1 1 calc R .
C22 C -0.0148(4) 0.7561(4) 0.1754(3) 0.0232(12) Uani 1 1 d . .
H22 H 0.004529 0.744234 0.124490 0.028 Uiso 1 1 calc R .
C23 C -0.0063(4) 0.6755(4) 0.2407(3) 0.0184(11) Uani 1 1 d . .
C24 C 0.0316(3) 0.5706(4) 0.2327(3) 0.0177(11) Uani 1 1 d . .
C25 C 0.0846(3) 0.4226(4) 0.1062(3) 0.0196(11) Uani 1 1 d . .
H25 H 0.058017 0.470150 0.058889 0.023 Uiso 1 1 calc R .
C26 C 0.1288(3) 0.3182(4) 0.1053(3) 0.0151(10) Uani 1 1 d . .
C27 C 0.1313(4) 0.2889(4) 0.0378(3) 0.0182(11) Uani 1 1 d . .
H27 H 0.095735 0.337146 -0.006034 0.022 Uiso 1 1 calc R .
C28 C 0.1846(3) 0.1903(4) 0.0313(3) 0.0191(11) Uani 1 1 d . .
C29 C 0.1955(4) 0.1607(4) -0.0408(3) 0.0228(12) Uani 1 1 d . .
H29 H 0.164826 0.208314 -0.086820 0.027 Uiso 1 1 calc R .
C30 C 0.2506(4) 0.0630(4) -0.0431(3) 0.0242(12) Uani 1 1 d . .
H30 H 0.257401 0.043084 -0.090826 0.029 Uiso 1 1 calc R .
C31 C 0.2958(4) -0.0063(4) 0.0231(3) 0.0231(12) Uani 1 1 d . .
H31 H 0.333786 -0.073397 0.020252 0.028 Uiso 1 1 calc R .
C32 C 0.2873(3) 0.0197(4) 0.0934(3) 0.0178(11) Uani 1 1 d . .
H32 H 0.319273 -0.029430 0.138301 0.021 Uiso 1 1 calc R .
C33 C 0.2319(4) 0.1178(4) 0.0990(3) 0.0202(12) Uani 1 1 d . .
C34 C 0.1774(4) 0.2395(4) 0.1736(3) 0.0180(11) Uani 1 1 d . .
C35 C 0.8109(4) 0.1412(4) 0.0487(3) 0.0258(12) Uani 1 1 d . .
H35 H 0.760038 0.153421 0.015604 0.031 Uiso 1 1 calc R .
C36 C 0.9046(4) 0.1226(5) 0.0184(4) 0.0345(15) Uani 1 1 d . .
H36 H 0.918444 0.117530 -0.034662 0.041 Uiso 1 1 calc R .
C37 C 0.9788(4) 0.1113(4) 0.0638(4) 0.0316(14) Uani 1 1 d . .
H37 H 1.042783 0.100051 0.041994 0.038 Uiso 1 1 calc R .
C38 C 0.9580(4) 0.1169(4) 0.1427(4) 0.0274(13) Uani 1 1 d . .
H38 H 1.008182 0.109689 0.174384 0.033 Uiso 1 1 calc R .
C39 C 0.8650(4) 0.1327(4) 0.1745(3) 0.0253(12) Uani 1 1 d . .
H39 H 0.851337 0.137285 0.227680 0.030 Uiso 1 1 calc R .
C40 C 0.7905(4) 0.1420(4) 0.1283(3) 0.0217(12) Uani 1 1 d . .
C41 C 0.6943(3) 0.1492(4) 0.1630(3) 0.0184(11) Uani 1 1 d . .
N42 N 0.6741(3) 0.1602(3) 0.2362(3) 0.0208(10) Uani 1 1 d . .
C43 C 0.4740(3) 0.1355(4) 0.3692(3) 0.0168(11) Uani 1 1 d . .
C44 C 0.4573(3) 0.1296(4) 0.4474(3) 0.0197(11) Uani 1 1 d . .
H44 H 0.498276 0.143730 0.474996 0.024 Uiso 1 1 calc R .
C45 C 0.3809(4) 0.1030(4) 0.4894(3) 0.0178(11) Uani 1 1 d . .
C46 C 0.3627(4) 0.0944(4) 0.5705(3) 0.0224(12) Uani 1 1 d . .
H46 H 0.401451 0.109051 0.599869 0.027 Uiso 1 1 calc R .
C47 C 0.2896(4) 0.0651(4) 0.6076(3) 0.0244(12) Uani 1 1 d . .
H47 H 0.278579 0.058316 0.662665 0.029 Uiso 1 1 calc R .
C48 C 0.2302(4) 0.0447(4) 0.5641(3) 0.0215(12) Uani 1 1 d . .
H48 H 0.180678 0.022405 0.590115 0.026 Uiso 1 1 calc R .
C49 C 0.2446(4) 0.0575(4) 0.4830(3) 0.0198(11) Uani 1 1 d . .
H49 H 0.203054 0.046630 0.453503 0.024 Uiso 1 1 calc R .
C50 C 0.3198(3) 0.0862(4) 0.4449(3) 0.0155(10) Uani 1 1 d . .
C51 C 0.4093(3) 0.1162(4) 0.3276(3) 0.0144(10) Uani 1 1 d . .
C52 C -0.1003(4) 0.2228(5) 0.4576(3) 0.0320(14) Uani 1 1 d . .
H52 H -0.057740 0.214874 0.496443 0.038 Uiso 1 1 calc R .
C53 C -0.1758(5) 0.1904(5) 0.4800(4) 0.0401(16) Uani 1 1 d . .
H53 H -0.185288 0.160433 0.533462 0.048 Uiso 1 1 calc R .
C54 C -0.2376(4) 0.2024(5) 0.4231(4) 0.0365(15) Uani 1 1 d . .
H54 H -0.290877 0.181797 0.437692 0.044 Uiso 1 1 calc R .
C55 C -0.2225(4) 0.2432(5) 0.3470(4) 0.0337(14) Uani 1 1 d . .
H55 H -0.263700 0.247987 0.308304 0.040 Uiso 1 1 calc R .
C56 C -0.1473(4) 0.2788(5) 0.3237(4) 0.0302(14) Uani 1 1 d . .
H56 H -0.139077 0.310685 0.270492 0.036 Uiso 1 1 calc R .
C57 C -0.0853(4) 0.2658(4) 0.3813(3) 0.0221(12) Uani 1 1 d . .
C58 C -0.0028(4) 0.2991(4) 0.3589(3) 0.0203(11) Uani 1 1 d . .
C59 C 0.1897(4) 0.3143(4) 0.4248(3) 0.0200(11) Uani 1 1 d . .
H59 H 0.182891 0.288224 0.479621 0.024 Uiso 1 1 calc R .
C60 C 0.2662(4) 0.3503(4) 0.3973(3) 0.0199(11) Uani 1 1 d . .
C61 C 0.3257(4) 0.3486(4) 0.4518(4) 0.0278(13) Uani 1 1 d . .
H61 H 0.311359 0.329548 0.506271 0.033 Uiso 1 1 calc R .
C62 C 0.4076(4) 0.3747(5) 0.4276(4) 0.0325(14) Uani 1 1 d . .
C63 C 0.4699(5) 0.3744(5) 0.4829(4) 0.0438(17) Uani 1 1 d . .
H63 H 0.456374 0.357469 0.537737 0.053 Uiso 1 1 calc R .
C64 C 0.5479(5) 0.3982(6) 0.4562(5) 0.057(2) Uani 1 1 d . .
H64 H 0.588180 0.400335 0.492361 0.068 Uiso 1 1 calc R .
C65 C 0.5694(5) 0.4196(6) 0.3765(5) 0.051(2) Uani 1 1 d . .
H65 H 0.625294 0.434952 0.358747 0.062 Uiso 1 1 calc R .
C66 C 0.5120(4) 0.4192(5) 0.3223(4) 0.0414(17) Uani 1 1 d . .
H66 H 0.528715 0.434106 0.267861 0.050 Uiso 1 1 calc R .
C67 C 0.4301(4) 0.3971(4) 0.3462(4) 0.0297(14) Uani 1 1 d . .
C68 C 0.2906(4) 0.3806(4) 0.3147(3) 0.0205(12) Uani 1 1 d . .
C69 C 0.1174(4) -0.0103(4) 0.3328(3) 0.0229(12) Uani 1 1 d . .
C70 C 0.0181(4) -0.0007(5) 0.3659(4) 0.0342(15) Uani 1 1 d . .
H70A H -0.017709 0.066719 0.374308 0.051 Uiso 1 1 calc R .
H70B H -0.017089 -0.012304 0.329090 0.051 Uiso 1 1 calc R .
H70C H 0.023874 -0.050205 0.416167 0.051 Uiso 1 1 calc R .
C71 C 0.2485(6) 0.7585(5) 0.1681(5) 0.059(2) Uani 1 1 d . .
H71A H 0.186900 0.751232 0.187524 0.089 Uiso 1 1 calc R .
H71B H 0.273272 0.777440 0.207265 0.089 Uiso 1 1 calc R .
H71C H 0.237519 0.810449 0.118847 0.089 Uiso 1 1 calc R .
C72 C 0.3201(6) 0.6632(5) 0.1540(4) 0.0414(16) Uani 1 1 d . .
C73 C 0.5747(5) 0.4218(6) 0.0907(5) 0.056(2) Uani 1 1 d D .
H73A H 0.615978 0.460524 0.080941 0.085 Uiso 1 1 calc R .
H73B H 0.609949 0.354484 0.122691 0.085 Uiso 1 1 calc R .
H73C H 0.558303 0.417090 0.040501 0.085 Uiso 1 1 calc R .
C74 C 0.4088(4) -0.1367(5) 0.3501(3) 0.0347(15) Uani 1 1 d D .
H74A H 0.436949 -0.205339 0.343561 0.052 Uiso 1 1 calc R .
H74B H 0.460962 -0.112198 0.347013 0.052 Uiso 1 1 calc R .
H74C H 0.375126 -0.135486 0.401516 0.052 Uiso 1 1 calc R .
N1 N 0.5176(3) -0.0127(3) 0.1180(2) 0.0170(9) Uani 1 1 d . .
N2 N 0.4837(3) 0.0912(3) 0.1074(2) 0.0165(9) Uani 1 1 d . .
N3 N 0.3374(3) 0.4038(3) 0.0840(3) 0.0223(10) Uani 1 1 d . .
N4 N 0.0381(3) 0.5549(3) 0.1618(3) 0.0219(10) Uani 1 1 d . .
N5 N 0.0794(3) 0.4546(3) 0.1678(3) 0.0199(10) Uani 1 1 d . .
N6 N 0.2248(3) 0.1450(3) 0.1682(2) 0.0167(9) Uani 1 1 d . .
N7 N 0.3356(3) 0.0926(3) 0.3657(2) 0.0156(9) Uani 1 1 d . .
C8 C 0.5582(3) 0.1554(4) 0.3324(3) 0.0176(11) Uani 1 1 d . .
H8 H 0.595549 0.170225 0.362983 0.021 Uiso 1 1 calc R .
N9 N 0.5857(3) 0.1541(3) 0.2597(2) 0.0158(9) Uani 1 1 d . .
N10 N 0.0608(3) 0.2772(3) 0.4116(2) 0.0180(9) Uani 1 1 d . .
N11 N 0.1302(3) 0.3163(3) 0.3778(3) 0.0198(10) Uani 1 1 d . .
N12 N 0.3704(3) 0.3993(4) 0.2918(3) 0.0252(11) Uani 1 1 d . .
O1 O 0.5937(2) -0.0107(3) 0.2236(2) 0.0194(8) Uani 1 1 d . .
O2 O 0.4517(2) 0.2673(2) 0.1502(2) 0.0179(8) Uani 1 1 d . .
O3 O 0.0564(2) 0.5000(3) 0.2962(2) 0.0207(8) Uani 1 1 d . .
O4 O 0.1792(2) 0.2523(3) 0.2426(2) 0.0174(8) Uani 1 1 d . .
O5 O 0.4170(2) 0.1175(3) 0.2533(2) 0.0191(8) Uani 1 1 d . .
O6 O 0.6345(2) 0.1368(3) 0.1231(2) 0.0204(8) Uani 1 1 d . .
O7 O 0.0003(2) 0.3528(3) 0.2867(2) 0.0179(8) Uani 1 1 d . .
O8 O 0.2381(2) 0.3921(3) 0.2573(2) 0.0209(8) Uani 1 1 d . .
O9 O 0.4896(3) 0.4692(4) 0.1305(3) 0.0450(12) Uani 1 1 d D .
H9 H 0.478(2) 0.5322(9) 0.115(4) 0.067 Uiso 1 1 d DR .
O10 O 0.2913(3) 0.5920(3) 0.1704(3) 0.0433(12) Uani 1 1 d . .
O11 O 0.1769(3) -0.0913(3) 0.3171(3) 0.0416(11) Uani 1 1 d . .
O12 O 0.1393(3) 0.0661(3) 0.3238(2) 0.0244(9) Uani 1 1 d . .
O14 O 0.3401(3) -0.0732(3) 0.2888(2) 0.0241(9) Uani 1 1 d D .
H14A H 0.309(2) -0.1091(14) 0.284(2) 0.036 Uiso 1 1 d DR .
O13 O 0.4047(4) 0.6538(4) 0.1289(4) 0.0634(15) Uani 1 1 d . .
O1E O -0.2288(6) 0.4153(6) 0.5442(4) 0.112(3) Uani 1 1 d . U
C04 C -0.2333(7) 0.3640(6) 0.6248(5) 0.076(3) Uani 1 1 d . U
H04A H -0.234796 0.405386 0.660351 0.091 Uiso 1 1 calc R U
H04B H -0.176480 0.299569 0.637453 0.091 Uiso 1 1 calc R U
C03 C -0.3273(9) 0.3472(9) 0.6323(6) 0.100(3) Uani 1 1 d . U
H03A H -0.335996 0.312020 0.686379 0.150 Uiso 1 1 calc R .
H03B H -0.382324 0.411830 0.618980 0.150 Uiso 1 1 calc R .
H03C H -0.324406 0.306735 0.596238 0.150 Uiso 1 1 calc R .
C02 C -0.1267(9) 0.5028(8) 0.4397(7) 0.119(5) Uani 1 1 d . U
H02A H -0.063558 0.509401 0.431921 0.179 Uiso 1 1 calc R .
H02B H -0.134513 0.473429 0.399099 0.179 Uiso 1 1 calc R .
H02C H -0.179281 0.568946 0.436102 0.179 Uiso 1 1 calc R .
C01 C -0.1313(9) 0.4348(8) 0.5210(8) 0.130(5) Uani 1 1 d . U
H01A H -0.120825 0.464544 0.560945 0.155 Uiso 1 1 calc R .
H01B H -0.076213 0.369359 0.524071 0.155 Uiso 1 1 calc R .

loop_
_atom_site_aniso_label
_atom_site_aniso_U_11
_atom_site_aniso_U_22
_atom_site_aniso_U_33
_atom_site_aniso_U_23
_atom_site_aniso_U_13
_atom_site_aniso_U_12
Co1 0.0150(4) 0.0140(4) 0.0157(4) -0.0050(3) -0.0010(3) -0.0031(3)
Co2 0.0167(4) 0.0191(4) 0.0167(4) -0.0052(3) -0.0018(3) -0.0050(3)
Co3 0.0129(4) 0.0155(4) 0.0164(4) -0.0051(3) -0.0001(3) -0.0055(3)
Co4 0.0239(4) 0.0241(5) 0.0338(5) -0.0104(4) -0.0006(3) -0.0100(3)
C1 0.025(3) 0.022(3) 0.026(3) -0.004(2) -0.001(2) -0.010(2)
C2 0.044(4) 0.028(4) 0.051(4) -0.016(3) 0.008(3) -0.021(3)
C3 0.062(5) 0.020(3) 0.045(4) 0.009(3) -0.004(3) -0.020(3)
C4 0.044(4) 0.034(4) 0.058(5) -0.008(3) -0.013(3) -0.012(3)
C5 0.031(3) 0.030(4) 0.041(4) -0.014(3) -0.009(3) -0.005(3)
C6 0.024(3) 0.017(3) 0.019(3) -0.004(2) -0.002(2) -0.004(2)
C7 0.015(2) 0.013(3) 0.019(3) -0.005(2) 0.002(2) -0.003(2)
C0AA 0.021(3) 0.028(3) 0.017(3) -0.011(2) 0.006(2) -0.016(2)
C9 0.018(3) 0.031(3) 0.018(3) -0.008(2) 0.005(2) -0.015(2)
C10 0.023(3) 0.029(3) 0.017(3) -0.003(2) 0.002(2) -0.015(2)
C11 0.024(3) 0.014(3) 0.022(3) 0.006(2) -0.002(2) -0.006(2)
C12 0.028(3) 0.037(4) 0.027(3) 0.002(3) -0.004(2) -0.016(3)
C13 0.024(3) 0.022(3) 0.036(3) 0.009(3) -0.011(3) 0.000(2)
C14 0.023(3) 0.016(3) 0.042(4) 0.006(3) -0.002(3) 0.001(2)
C15 0.026(3) 0.016(3) 0.036(3) 0.000(3) 0.001(2) -0.008(2)
C16 0.015(2) 0.018(3) 0.025(3) 0.004(2) -0.001(2) -0.009(2)
C17 0.020(3) 0.017(3) 0.022(3) -0.005(2) 0.005(2) -0.012(2)
C18 0.028(3) 0.021(3) 0.025(3) -0.005(2) -0.003(2) -0.002(2)
C19 0.037(3) 0.021(3) 0.028(3) -0.008(3) 0.006(3) -0.005(3)
C20 0.031(3) 0.020(3) 0.043(4) -0.015(3) 0.008(3) -0.007(3)
C21 0.034(3) 0.018(3) 0.026(3) 0.002(2) -0.008(2) -0.004(2)
C22 0.029(3) 0.014(3) 0.024(3) -0.002(2) -0.001(2) -0.006(2)
C23 0.016(3) 0.011(3) 0.025(3) -0.002(2) -0.006(2) -0.001(2)
C24 0.015(2) 0.011(3) 0.021(3) 0.002(2) -0.002(2) -0.002(2)
C25 0.015(3) 0.027(3) 0.016(3) -0.007(2) 0.000(2) -0.007(2)
C26 0.020(3) 0.011(3) 0.013(2) 0.003(2) 0.0004(19) -0.008(2)
C27 0.017(3) 0.018(3) 0.019(3) 0.000(2) -0.003(2) -0.008(2)
C28 0.015(2) 0.025(3) 0.020(3) -0.007(2) 0.005(2) -0.012(2)
C29 0.025(3) 0.032(3) 0.017(3) -0.005(2) 0.001(2) -0.017(2)
C30 0.026(3) 0.033(3) 0.025(3) -0.016(3) 0.012(2) -0.020(3)
C31 0.021(3) 0.020(3) 0.032(3) -0.012(3) 0.006(2) -0.009(2)
C32 0.014(2) 0.016(3) 0.025(3) -0.008(2) 0.002(2) -0.007(2)
C33 0.017(3) 0.028(3) 0.020(3) -0.011(2) 0.006(2) -0.011(2)
C34 0.018(3) 0.012(3) 0.022(3) -0.006(2) -0.004(2) -0.002(2)
C35 0.027(3) 0.026(3) 0.029(3) -0.006(3) 0.002(2) -0.016(3)
C36 0.039(4) 0.036(4) 0.035(3) -0.019(3) 0.016(3) -0.019(3)
C37 0.019(3) 0.024(3) 0.053(4) -0.011(3) 0.013(3) -0.011(2)
C38 0.017(3) 0.022(3) 0.040(4) -0.004(3) 0.000(2) -0.007(2)
C39 0.019(3) 0.018(3) 0.031(3) -0.005(2) -0.003(2) 0.001(2)
C40 0.014(3) 0.022(3) 0.031(3) -0.015(2) 0.002(2) -0.005(2)
C41 0.014(2) 0.015(3) 0.026(3) -0.004(2) 0.002(2) -0.007(2)
N42 0.013(2) 0.020(2) 0.028(3) -0.009(2) -0.0018(18) -0.0032(18)
C43 0.013(2) 0.010(2) 0.022(3) -0.004(2) 0.000(2) 0.0007(19)
C44 0.015(2) 0.018(3) 0.027(3) -0.012(2) -0.005(2) -0.002(2)
C45 0.024(3) 0.013(3) 0.015(3) -0.003(2) -0.001(2) -0.006(2)
C46 0.020(3) 0.022(3) 0.020(3) -0.009(2) -0.004(2) 0.001(2)
C47 0.022(3) 0.025(3) 0.019(3) -0.007(2) -0.002(2) 0.000(2)
C48 0.017(3) 0.021(3) 0.022(3) -0.005(2) 0.006(2) -0.004(2)
C49 0.017(3) 0.021(3) 0.019(3) -0.006(2) -0.004(2) -0.004(2)
C50 0.016(2) 0.008(2) 0.015(3) 0.000(2) -0.0038(19) 0.0023(19)
C51 0.016(2) 0.008(2) 0.019(3) -0.002(2) 0.0033(19) -0.0053(19)
C52 0.030(3) 0.045(4) 0.027(3) -0.006(3) -0.002(2) -0.022(3)
C53 0.034(3) 0.044(4) 0.038(4) -0.005(3) 0.001(3) -0.015(3)
C54 0.026(3) 0.036(4) 0.054(4) -0.012(3) 0.005(3) -0.020(3)
C55 0.029(3) 0.047(4) 0.032(3) -0.009(3) -0.001(3) -0.023(3)
C56 0.024(3) 0.041(4) 0.030(3) -0.014(3) 0.001(2) -0.015(3)
C57 0.020(3) 0.021(3) 0.026(3) -0.010(2) 0.000(2) -0.007(2)
C58 0.022(3) 0.016(3) 0.024(3) -0.008(2) 0.003(2) -0.007(2)
C59 0.023(3) 0.017(3) 0.017(3) -0.006(2) -0.004(2) -0.001(2)
C60 0.018(3) 0.013(3) 0.026(3) -0.008(2) -0.004(2) -0.001(2)
C61 0.027(3) 0.022(3) 0.034(3) -0.011(3) -0.005(2) -0.006(2)
C62 0.026(3) 0.029(3) 0.048(4) -0.019(3) -0.013(3) -0.007(3)
C63 0.041(4) 0.036(4) 0.056(4) -0.013(3) -0.026(3) -0.008(3)
C64 0.034(4) 0.055(5) 0.089(6) -0.030(5) -0.032(4) -0.008(3)
C65 0.030(4) 0.048(5) 0.085(6) -0.025(4) -0.015(4) -0.014(3)
C66 0.030(3) 0.039(4) 0.063(5) -0.017(4) -0.003(3) -0.017(3)
C67 0.019(3) 0.024(3) 0.046(4) -0.016(3) -0.010(3) -0.001(2)
C68 0.018(3) 0.011(3) 0.032(3) -0.010(2) -0.002(2) -0.002(2)
C69 0.026(3) 0.020(3) 0.022(3) 0.000(2) -0.007(2) -0.009(2)
C70 0.026(3) 0.027(3) 0.044(4) 0.001(3) -0.002(3) -0.011(3)
C71 0.089(6) 0.025(4) 0.057(5) -0.003(4) -0.002(4) -0.019(4)
C72 0.060(5) 0.022(3) 0.047(4) 0.000(3) -0.009(3) -0.023(3)
C73 0.039(4) 0.043(5) 0.072(5) 0.011(4) 0.003(4) -0.018(3)
C74 0.034(3) 0.032(4) 0.031(3) -0.006(3) -0.006(3) -0.005(3)
N1 0.017(2) 0.009(2) 0.021(2) -0.0017(18) -0.0026(17) -0.0014(17)
N2 0.015(2) 0.018(2) 0.019(2) -0.0068(19) 0.0017(17) -0.0081(18)
N3 0.020(2) 0.025(3) 0.024(2) -0.011(2) 0.0024(18) -0.009(2)
N4 0.017(2) 0.019(2) 0.026(3) -0.008(2) -0.0032(18) -0.0002(18)
N5 0.016(2) 0.021(2) 0.022(2) -0.009(2) 0.0007(18) -0.0044(18)
N6 0.018(2) 0.016(2) 0.019(2) -0.0055(18) -0.0004(17) -0.0081(18)
N7 0.014(2) 0.017(2) 0.015(2) -0.0058(18) -0.0025(16) -0.0039(17)
C8 0.011(2) 0.015(3) 0.026(3) -0.005(2) -0.006(2) -0.002(2)
N9 0.011(2) 0.020(2) 0.018(2) -0.0077(18) -0.0023(16) -0.0045(17)
N10 0.019(2) 0.017(2) 0.016(2) -0.0005(18) 0.0008(17) -0.0070(18)
N11 0.016(2) 0.021(2) 0.023(2) -0.012(2) -0.0008(18) -0.0039(18)
N12 0.016(2) 0.028(3) 0.036(3) -0.013(2) 0.000(2) -0.010(2)
O1 0.0178(18) 0.018(2) 0.0218(19) -0.0076(16) -0.0036(15) -0.0041(15)
O2 0.0168(18) 0.0100(18) 0.0233(19) -0.0028(15) -0.0049(15) -0.0011(14)
O3 0.0205(18) 0.021(2) 0.0185(19) -0.0072(16) 0.0031(15) -0.0055(16)
O4 0.0216(18) 0.0134(19) 0.0141(18) -0.0011(15) -0.0026(14) -0.0045(15)
O5 0.0179(18) 0.027(2) 0.0158(18) -0.0102(16) 0.0016(14) -0.0100(16)
O6 0.0168(18) 0.022(2) 0.025(2) -0.0126(16) 0.0013(15) -0.0070(15)
O7 0.0176(18) 0.0151(19) 0.0162(18) 0.0015(15) -0.0013(14) -0.0048(15)
O8 0.0207(19) 0.020(2) 0.023(2) -0.0088(16) -0.0023(15) -0.0055(16)
O9 0.037(3) 0.046(3) 0.063(3) -0.017(3) 0.010(2) -0.028(2)
O10 0.043(3) 0.033(3) 0.054(3) -0.019(2) -0.006(2) -0.008(2)
O11 0.034(2) 0.038(3) 0.065(3) -0.026(2) 0.010(2) -0.020(2)
O12 0.024(2) 0.018(2) 0.030(2) -0.0028(17) -0.0004(16) -0.0089(16)
O14 0.024(2) 0.018(2) 0.028(2) -0.0072(17) -0.0048(16) -0.0042(16)
O13 0.076(4) 0.039(3) 0.084(4) -0.015(3) 0.001(3) -0.032(3)
O1E 0.136(6) 0.107(7) 0.076(4) -0.013(4) -0.005(5) -0.035(5)
C04 0.099(6) 0.035(5) 0.059(5) 0.006(4) -0.007(5) 0.001(4)
C03 0.127(8) 0.087(8) 0.077(7) -0.022(6) -0.003(6) -0.031(7)
C02 0.122(10) 0.074(8) 0.093(8) -0.019(6) 0.007(7) 0.028(6)
C01 0.121(8) 0.040(6) 0.159(11) 0.007(6) 0.037(9) 0.006(6)

loop_
_atom_type_symbol
_atom_type_description
_atom_type_scat_dispersion_real
_atom_type_scat_dispersion_imag
_atom_type_scat_source
C C 0.0033 0.0016 'International Tables Vol C Tables 4.2.6.8 and 6.1.1.4'
H H 0.0000 0.0000 'International Tables Vol C Tables 4.2.6.8 and 6.1.1.4'
Co Co 0.3494 0.9721 'International Tables Vol C Tables 4.2.6.8 and 6.1.1.4'
N N 0.0061 0.0033 'International Tables Vol C Tables 4.2.6.8 and 6.1.1.4'
O O 0.0106 0.0060 'International Tables Vol C Tables 4.2.6.8 and 6.1.1.4'

loop_
_geom_angle_atom_site_label_1
_geom_angle_atom_site_label_2
_geom_angle_atom_site_label_3
_geom_angle
_geom_angle_publ_flag
N5 Co1 O4 95.83(17) y
N5 Co1 O8 91.31(17) y
N11 Co1 N5 169.66(18) y
N11 Co1 O4 92.67(17) y
N11 Co1 O7 83.31(17) y
N11 Co1 O8 94.72(17) y
O3 Co1 N5 83.13(17) y
O3 Co1 N11 88.53(17) y
O3 Co1 O4 178.09(15) y
O3 Co1 O7 93.51(15) y
O3 Co1 O8 89.52(15) y
O4 Co1 O8 88.90(15) y
O7 Co1 N5 91.10(16) y
O7 Co1 O4 88.10(15) y
O7 Co1 O8 176.34(15) y
N6 Co2 N7 138.67(17) y
N6 Co2 O4 59.63(14) y
N6 Co2 O14 107.28(16) y
N7 Co2 O4 91.36(15) y
N7 Co2 O14 99.09(16) y
O12 Co2 N6 97.69(16) y
O12 Co2 N7 111.22(16) y
O12 Co2 O4 88.42(13) y
O12 Co2 O14 95.17(15) y
O14 Co2 O4 166.83(14) y
N2 Co3 O2 94.99(17) y
N2 Co3 O5 91.04(16) y
N9 Co3 N2 171.33(17) y
N9 Co3 O1 90.78(17) y
N9 Co3 O2 90.17(17) y
N9 Co3 O5 96.01(16) y
N9 Co3 O6 82.48(16) y
O1 Co3 N2 84.32(17) y
O1 Co3 O2 177.74(15) y
O1 Co3 O5 88.75(15) y
O1 Co3 O6 90.19(15) y
O2 Co3 O5 89.10(15) y
O6 Co3 N2 90.37(16) y
O6 Co3 O2 91.97(15) y
O6 Co3 O5 178.14(15) y
N12 Co4 N3 134.96(19) y
O9 Co4 N3 101.07(19) y
O9 Co4 N12 111.5(2) y
O9 Co4 O10 93.6(2) y
O10 Co4 N3 112.91(19) y
O10 Co4 N12 95.58(19) y
C2 C1 H1 119.7 ?
C2 C1 C6 120.5(5) ?
C6 C1 H1 119.7 ?
C1 C2 H2 120.0 ?
C1 C2 C3 120.0(6) ?
C3 C2 H2 120.0 ?
C2 C3 H3 121.0 ?
C2 C3 C4 117.9(6) ?
C4 C3 H3 121.0 ?
C3 C4 H4 119.3 ?
C5 C4 C3 121.4(6) ?
C5 C4 H4 119.3 ?
C4 C5 H5 119.7 ?
C4 C5 C6 120.5(6) ?
C6 C5 H5 119.7 ?
C1 C6 C7 119.9(5) ?
C5 C6 C1 119.6(5) ?
C5 C6 C7 120.4(5) ?
N1 C7 C6 120.2(5) ?
O1 C7 C6 117.3(4) ?
O1 C7 N1 122.5(4) ?
C9 C0AA H0AA 119.1 ?
N2 C0AA H0AA 119.1 ?
N2 C0AA C9 121.8(5) ?
C10 C9 C0AA 116.8(5) ?
C10 C9 C17 118.8(5) ?
C17 C9 C0AA 124.0(5) ?
C9 C10 H10 120.0 ?
C9 C10 C11 119.9(5) ?
C11 C10 H10 120.0 ?
C10 C11 C12 123.1(5) ?
C16 C11 C10 117.8(5) ?
C16 C11 C12 118.9(5) ?
C11 C12 H12 119.9 ?
C13 C12 C11 120.2(6) ?
C13 C12 H12 119.9 ?
C12 C13 H13 120.1 ?
C12 C13 C14 119.7(5) ?
C14 C13 H13 120.1 ?
C13 C14 H14 118.8 ?
C15 C14 C13 122.3(6) ?
C15 C14 H14 118.8 ?
C14 C15 H15 120.2 ?
C14 C15 C16 119.6(6) ?
C16 C15 H15 120.2 ?
C15 C16 C11 119.3(5) ?
N3 C16 C11 121.0(5) ?
N3 C16 C15 119.7(5) ?
N3 C17 C9 121.8(5) ?
O2 C17 C9 123.5(5) ?
O2 C17 N3 114.7(5) ?
C19 C18 H18 119.7 ?
C23 C18 H18 119.7 ?
C23 C18 C19 120.6(5) ?
C18 C19 H19 119.6 ?
C20 C19 C18 120.8(5) ?
C20 C19 H19 119.6 ?
C19 C20 H20 120.1 ?
C19 C20 C21 119.7(5) ?
C21 C20 H20 120.1 ?
C20 C21 H21 120.0 ?
C20 C21 C22 120.0(5) ?
C22 C21 H21 120.0 ?
C21 C22 H22 120.0 ?
C21 C22 C23 120.1(5) ?
C23 C22 H22 120.0 ?
C18 C23 C22 118.8(5) ?
C18 C23 C24 119.5(5) ?
C22 C23 C24 121.8(5) ?
N4 C24 C23 118.6(5) ?
O3 C24 C23 117.4(5) ?
O3 C24 N4 124.0(5) ?
C26 C25 H25 118.3 ?
N5 C25 H25 118.3 ?
N5 C25 C26 123.4(5) ?
C25 C26 C34 122.6(5) ?
C27 C26 C25 120.5(5) ?
C27 C26 C34 116.8(4) ?
C26 C27 H27 118.8 ?
C26 C27 C28 122.3(5) ?
C28 C27 H27 118.8 ?
C27 C28 C29 122.9(5) ?
C27 C28 C33 118.1(5) ?
C33 C28 C29 119.0(5) ?
C28 C29 H29 120.2 ?
C30 C29 C28 119.6(5) ?
C30 C29 H29 120.2 ?
C29 C30 H30 119.7 ?
C29 C30 C31 120.6(5) ?
C31 C30 H30 119.7 ?
C30 C31 H31 119.3 ?
C30 C31 C32 121.3(5) ?
C32 C31 H31 119.3 ?
C31 C32 H32 119.8 ?
C31 C32 C33 120.4(5) ?
C33 C32 H32 119.8 ?
C32 C33 C28 119.1(5) ?
N6 C33 C28 120.0(5) ?
N6 C33 C32 120.9(5) ?
N6 C34 C26 120.6(5) ?
O4 C34 C26 125.5(4) ?
O4 C34 N6 113.8(4) ?
C36 C35 H35 119.9 ?
C36 C35 C40 120.2(5) ?
C40 C35 H35 119.9 ?
C35 C36 H36 119.4 ?
C35 C36 C37 121.2(6) ?
C37 C36 H36 119.4 ?
C36 C37 H37 120.5 ?
C36 C37 C38 119.0(5) ?
C38 C37 H37 120.5 ?
C37 C38 H38 119.8 ?
C39 C38 C37 120.4(5) ?
C39 C38 H38 119.8 ?
C38 C39 H39 119.9 ?
C38 C39 C40 120.2(5) ?
C40 C39 H39 119.9 ?
C35 C40 C39 118.8(5) ?
C35 C40 C41 120.3(5) ?
C39 C40 C41 120.9(5) ?
N42 C41 C40 118.6(5) ?
O6 C41 C40 118.6(4) ?
O6 C41 N42 122.5(4) ?
C41 N42 N9 108.8(4) ?
C44 C43 C51 118.1(4) ?
C44 C43 C8 118.6(5) ?
C8 C43 C51 123.2(4) ?
C43 C44 H44 118.8 ?
C43 C44 C45 122.4(5) ?
C45 C44 H44 118.8 ?
C44 C45 C50 116.4(4) ?
C46 C45 C44 124.0(5) ?
C46 C45 C50 119.6(5) ?
C45 C46 H46 119.7 ?
C47 C46 C45 120.7(5) ?
C47 C46 H46 119.7 ?
C46 C47 H47 119.9 ?
C46 C47 C48 120.1(5) ?
C48 C47 H47 119.9 ?
C47 C48 H48 120.1 ?
C49 C48 C47 119.8(5) ?
C49 C48 H48 120.1 ?
C48 C49 H49 119.8 ?
C48 C49 C50 120.4(5) ?
C50 C49 H49 119.8 ?
C49 C50 C45 119.4(4) ?
N7 C50 C45 121.7(4) ?
N7 C50 C49 118.9(4) ?
N7 C51 C43 120.7(4) ?
O5 C51 C43 125.1(4) ?
O5 C51 N7 114.2(4) ?
C53 C52 H52 119.2 ?
C57 C52 H52 119.2 ?
C57 C52 C53 121.7(6) ?
C52 C53 H53 120.6 ?
C52 C53 C54 118.8(6) ?
C54 C53 H53 120.6 ?
C53 C54 H54 119.9 ?
C55 C54 C53 120.3(6) ?
C55 C54 H54 119.9 ?
C54 C55 H55 119.3 ?
C54 C55 C56 121.5(6) ?
C56 C55 H55 119.3 ?
C55 C56 H56 121.2 ?
C57 C56 C55 117.7(5) ?
C57 C56 H56 121.2 ?
C52 C57 C56 120.1(5) ?
C52 C57 C58 120.4(5) ?
C56 C57 C58 119.5(5) ?
N10 C58 C57 119.0(5) ?
N10 C58 O7 123.2(5) ?
O7 C58 C57 117.8(5) ?
C60 C59 H59 119.0 ?
N11 C59 H59 119.0 ?
N11 C59 C60 122.1(5) ?
C59 C60 C68 123.6(5) ?
C61 C60 C59 118.8(5) ?
C61 C60 C68 117.4(5) ?
C60 C61 H61 119.4 ?
C60 C61 C62 121.1(6) ?
C62 C61 H61 119.4 ?
C61 C62 C63 122.3(6) ?
C67 C62 C61 117.9(5) ?
C67 C62 C63 119.7(6) ?
C62 C63 H63 120.3 ?
C64 C63 C62 119.4(7) ?
C64 C63 H63 120.3 ?
C63 C64 H64 119.9 ?
C63 C64 C65 120.2(7) ?
C65 C64 H64 119.9 ?
C64 C65 H65 119.1 ?
C66 C65 C64 121.7(7) ?
C66 C65 H65 119.1 ?
C65 C66 H66 119.8 ?
C65 C66 C67 120.5(7) ?
C67 C66 H66 119.8 ?
C66 C67 C62 118.4(6) ?
C66 C67 N12 120.9(6) ?
N12 C67 C62 120.8(5) ?
N12 C68 C60 121.6(5) ?
O8 C68 C60 124.3(5) ?
O8 C68 N12 114.1(5) ?
O11 C69 C70 120.7(5) ?
O11 C69 O12 122.7(5) ?
O12 C69 C70 116.6(5) ?
C69 C70 H70A 109.5 ?
C69 C70 H70B 109.5 ?
C69 C70 H70C 109.5 ?
H70A C70 H70B 109.5 ?
H70A C70 H70C 109.5 ?
H70B C70 H70C 109.5 ?
H71A C71 H71B 109.5 ?
H71A C71 H71C 109.5 ?
H71B C71 H71C 109.5 ?
C72 C71 H71A 109.5 ?
C72 C71 H71B 109.5 ?
C72 C71 H71C 109.5 ?
O10 C72 C71 115.7(7) ?
O13 C72 C71 121.4(6) ?
O13 C72 O10 122.9(6) ?
H73A C73 H73B 109.5 ?
H73A C73 H73C 109.5 ?
H73B C73 H73C 109.5 ?
O9 C73 H73A 109.5 ?
O9 C73 H73B 109.5 ?
O9 C73 H73C 109.5 ?
H74A C74 H74B 109.5 ?
H74A C74 H74C 109.5 ?
H74B C74 H74C 109.5 ?
O14 C74 H74A 109.5 ?
O14 C74 H74B 109.5 ?
O14 C74 H74C 109.5 ?
C7 N1 N2 110.2(4) ?
C0AA N2 Co3 128.9(4) ?
C0AA N2 N1 118.2(4) ?
N1 N2 Co3 112.8(3) ?
C16 N3 Co4 131.5(4) ?
C17 N3 Co4 108.0(4) ?
C17 N3 C16 120.4(5) ?
C24 N4 N5 108.6(4) ?
C25 N5 Co1 127.2(4) ?
C25 N5 N4 118.6(5) ?
N4 N5 Co1 114.1(3) ?
C33 N6 Co2 138.2(4) ?
C34 N6 Co2 99.9(3) ?
C34 N6 C33 121.9(5) ?
C50 N7 Co2 133.8(3) ?
C51 N7 Co2 105.5(3) ?
C51 N7 C50 120.7(4) ?
C43 C8 H8 118.2 ?
N9 C8 C43 123.6(5) ?
N9 C8 H8 118.2 ?
N42 N9 Co3 115.6(3) ?
C8 N9 Co3 127.1(3) ?
C8 N9 N42 116.9(4) ?
C58 N10 N11 108.8(4) ?
C59 N11 Co1 128.5(4) ?
C59 N11 N10 116.5(4) ?
N10 N11 Co1 114.7(3) ?
C67 N12 Co4 131.1(4) ?
C68 N12 Co4 107.5(4) ?
C68 N12 C67 120.8(5) ?
C7 O1 Co3 109.8(3) ?
C17 O2 Co3 125.4(3) ?
C24 O3 Co1 109.8(3) ?
Co1 O4 Co2 148.70(18) ?
C34 O4 Co1 124.5(3) ?
C34 O4 Co2 86.5(3) ?
C51 O5 Co3 124.4(3) ?
C41 O6 Co3 110.4(3) ?
C58 O7 Co1 109.4(3) ?
C68 O8 Co1 124.3(3) ?
Co4 O9 H9 110.6(16) ?
C73 O9 Co4 137.6(5) ?
C73 O9 H9 105.9(17) ?
C72 O10 Co4 128.7(5) ?
C69 O12 Co2 126.7(4) ?
Co2 O14 H14A 119.6(18) ?
C74 O14 Co2 121.6(3) ?
C74 O14 H14A 104.3(17) ?
C04 O1E C01 113.2(9) ?
O1E C04 H04A 110.9 ?
O1E C04 H04B 110.9 ?
O1E C04 C03 104.2(9) ?
H04A C04 H04B 108.9 ?
C03 C04 H04A 110.9 ?
C03 C04 H04B 110.9 ?
C04 C03 H03A 109.5 ?
C04 C03 H03B 109.5 ?
C04 C03 H03C 109.5 ?
H03A C03 H03B 109.5 ?
H03A C03 H03C 109.5 ?
H03B C03 H03C 109.5 ?
H02A C02 H02B 109.5 ?
H02A C02 H02C 109.5 ?
H02B C02 H02C 109.5 ?
C01 C02 H02A 109.5 ?
C01 C02 H02B 109.5 ?
C01 C02 H02C 109.5 ?
O1E C01 H01A 108.1 ?
O1E C01 H01B 108.1 ?
C02 C01 O1E 116.7(12) ?
C02 C01 H01A 108.1 ?
C02 C01 H01B 108.1 ?
H01A C01 H01B 107.3 ?

loop_
_geom_bond_atom_site_label_1
_geom_bond_atom_site_label_2
_geom_bond_distance
_geom_bond_publ_flag
Co1 N5 1.892(4) y
Co1 N11 1.860(4) y
Co1 O3 1.856(4) y
Co1 O4 1.899(3) y
Co1 O7 1.876(3) y
Co1 O8 1.917(4) y
Co2 N6 2.033(4) y
Co2 N7 2.044(4) y
Co2 O4 2.354(3) y
Co2 O12 1.985(4) y
Co2 O14 2.065(4) y
Co3 N2 1.892(4) y
Co3 N9 1.878(4) y
Co3 O1 1.885(4) y
Co3 O2 1.897(3) y
Co3 O5 1.914(3) y
Co3 O6 1.886(3) y
Co4 N3 2.032(4) y
Co4 N12 2.028(5) y
Co4 O9 1.981(4) y
Co4 O10 2.007(4) y
C1 H1 0.9500 ?
C1 C2 1.373(8) ?
C1 C6 1.399(8) ?
C2 H2 0.9500 ?
C2 C3 1.401(9) ?
C3 H3 0.9500 ?
C3 C4 1.434(10) ?
C4 H4 0.9500 ?
C4 C5 1.328(9) ?
C5 H5 0.9500 ?
C5 C6 1.395(8) ?
C6 C7 1.467(7) ?
C7 N1 1.336(6) ?
C7 O1 1.316(6) ?
C0AA H0AA 0.9500 ?
C0AA C9 1.456(8) ?
C0AA N2 1.267(7) ?
C9 C10 1.345(7) ?
C9 C17 1.450(7) ?
C10 H10 0.9500 ?
C10 C11 1.439(7) ?
C11 C12 1.439(8) ?
C11 C16 1.417(8) ?
C12 H12 0.9500 ?
C12 C13 1.371(8) ?
C13 H13 0.9500 ?
C13 C14 1.396(9) ?
C14 H14 0.9500 ?
C14 C15 1.367(8) ?
C15 H15 0.9500 ?
C15 C16 1.417(7) ?
C16 N3 1.365(7) ?
C17 N3 1.317(7) ?
C17 O2 1.312(6) ?
C18 H18 0.9500 ?
C18 C19 1.377(8) ?
C18 C23 1.373(7) ?
C19 H19 0.9500 ?
C19 C20 1.370(8) ?
C20 H20 0.9500 ?
C20 C21 1.380(8) ?
C21 H21 0.9500 ?
C21 C22 1.384(8) ?
C22 H22 0.9500 ?
C22 C23 1.405(7) ?
C23 C24 1.488(7) ?
C24 N4 1.321(7) ?
C24 O3 1.293(6) ?
C25 H25 0.9500 ?
C25 C26 1.441(7) ?
C25 N5 1.288(6) ?
C26 C27 1.370(7) ?
C26 C34 1.467(7) ?
C27 H27 0.9500 ?
C27 C28 1.402(7) ?
C28 C29 1.429(7) ?
C28 C33 1.420(7) ?
C29 H29 0.9500 ?
C29 C30 1.374(8) ?
C30 H30 0.9500 ?
C30 C31 1.375(8) ?
C31 H31 0.9500 ?
C31 C32 1.377(7) ?
C32 H32 0.9500 ?
C32 C33 1.394(7) ?
C33 N6 1.370(6) ?
C34 N6 1.333(6) ?
C34 O4 1.292(6) ?
C35 H35 0.9500 ?
C35 C36 1.379(8) ?
C35 C40 1.403(8) ?
C36 H36 0.9500 ?
C36 C37 1.387(9) ?
C37 H37 0.9500 ?
C37 C38 1.406(8) ?
C38 H38 0.9500 ?
C38 C39 1.383(7) ?
C39 H39 0.9500 ?
C39 C40 1.409(8) ?
C40 C41 1.464(7) ?
C41 N42 1.329(7) ?
C41 O6 1.308(6) ?
N42 N9 1.368(6) ?
C43 C44 1.358(7) ?
C43 C51 1.448(7) ?
C43 C8 1.445(7) ?
C44 H44 0.9500 ?
C44 C45 1.416(7) ?
C45 C46 1.403(7) ?
C45 C50 1.417(7) ?
C46 H46 0.9500 ?
C46 C47 1.368(8) ?
C47 H47 0.9500 ?
C47 C48 1.417(8) ?
C48 H48 0.9500 ?
C48 C49 1.393(7) ?
C49 H49 0.9500 ?
C49 C50 1.395(7) ?
C50 N7 1.373(6) ?
C51 N7 1.339(6) ?
C51 O5 1.299(6) ?
C52 H52 0.9500 ?
C52 C53 1.377(8) ?
C52 C57 1.362(8) ?
C53 H53 0.9500 ?
C53 C54 1.383(9) ?
C54 H54 0.9500 ?
C54 C55 1.350(9) ?
C55 H55 0.9500 ?
C55 C56 1.406(8) ?
C56 H56 0.9500 ?
C56 C57 1.390(8) ?
C57 C58 1.483(7) ?
C58 N10 1.304(7) ?
C58 O7 1.319(6) ?
C59 H59 0.9500 ?
C59 C60 1.434(7) ?
C59 N11 1.285(7) ?
C60 C61 1.386(8) ?
C60 C68 1.451(8) ?
C61 H61 0.9500 ?
C61 C62 1.415(8) ?
C62 C63 1.436(8) ?
C62 C67 1.414(9) ?
C63 H63 0.9500 ?
C63 C64 1.349(10) ?
C64 H64 0.9500 ?
C64 C65 1.383(11) ?
C65 H65 0.9500 ?
C65 C66 1.372(10) ?
C66 H66 0.9500 ?
C66 C67 1.383(8) ?
C67 N12 1.383(7) ?
C68 N12 1.324(7) ?
C68 O8 1.298(6) ?
C69 C70 1.490(7) ?
C69 O11 1.263(7) ?
C69 O12 1.284(6) ?
C70 H70A 0.9800 ?
C70 H70B 0.9800 ?
C70 H70C 0.9800 ?
C71 H71A 0.9800 ?
C71 H71B 0.9800 ?
C71 H71C 0.9800 ?
C71 C72 1.465(10) ?
C72 O10 1.261(8) ?
C72 O13 1.252(8) ?
C73 H73A 0.9800 ?
C73 H73B 0.9800 ?
C73 H73C 0.9800 ?
C73 O9 1.389(8) ?
C74 H74A 0.9800 ?
C74 H74B 0.9800 ?
C74 H74C 0.9800 ?
C74 O14 1.444(7) ?
N1 N2 1.400(6) ?
N4 N5 1.359(6) ?
C8 H8 0.9500 ?
C8 N9 1.300(6) ?
N10 N11 1.387(6) ?
O9 H9 0.861(10) ?
O14 H14A 0.866(10) ?
O1E C04 1.432(10) ?
O1E C01 1.587(14) ?
C04 H04A 0.9900 ?
C04 H04B 0.9900 ?
C04 C03 1.513(14) ?
C03 H03A 0.9800 ?
C03 H03B 0.9800 ?
C03 H03C 0.9800 ?
C02 H02A 0.9800 ?
C02 H02B 0.9800 ?
C02 H02C 0.9800 ?
C02 C01 1.533(15) ?
C01 H01A 0.9900 ?
C01 H01B 0.9900 ?

loop_
_geom_hbond_atom_site_label_D
_geom_hbond_atom_site_label_H
_geom_hbond_atom_site_label_A
_geom_hbond_distance_DH
_geom_hbond_distance_HA
_geom_hbond_distance_DA
_geom_hbond_angle_DHA
O9 H9 O13 0.861(10) 1.779(18) 2.540(7) 146(3)

loop_
_geom_torsion_atom_site_label_1
_geom_torsion_atom_site_label_2
_geom_torsion_atom_site_label_3
_geom_torsion_atom_site_label_4
_geom_torsion
C1 C2 C3 C4 -1.6(10)
C1 C6 C7 N1 -33.3(7)
C1 C6 C7 O1 148.1(5)
C2 C1 C6 C5 0.8(8)
C2 C1 C6 C7 -175.4(5)
C2 C3 C4 C5 3.2(11)
C3 C4 C5 C6 -2.9(10)
C4 C5 C6 C1 0.9(9)
C4 C5 C6 C7 177.0(6)
C5 C6 C7 N1 150.6(5)
C5 C6 C7 O1 -28.1(7)
C6 C1 C2 C3 -0.3(9)
C6 C7 N1 N2 176.2(4)
C6 C7 O1 Co3 -173.7(3)
C7 N1 N2 Co3 0.0(5)
C7 N1 N2 C0AA 177.0(4)
C0AA C9 C10 C11 171.7(4)
C0AA C9 C17 N3 -168.3(5)
C0AA C9 C17 O2 11.4(7)
C9 C0AA N2 Co3 -9.7(7)
C9 C0AA N2 N1 173.9(4)
C9 C10 C11 C12 -177.3(5)
C9 C10 C11 C16 -2.7(7)
C9 C17 N3 Co4 -179.5(4)
C9 C17 N3 C16 -2.6(7)
C9 C17 O2 Co3 -10.7(6)
C10 C9 C17 N3 4.5(7)
C10 C9 C17 O2 -175.8(5)
C10 C11 C12 C13 175.0(5)
C10 C11 C16 C15 -175.9(5)
C10 C11 C16 N3 4.7(7)
C11 C12 C13 C14 0.7(9)
C11 C16 N3 Co4 174.0(4)
C11 C16 N3 C17 -2.0(7)
C12 C11 C16 C15 -1.1(7)
C12 C11 C16 N3 179.5(5)
C12 C13 C14 C15 -1.4(9)
C13 C14 C15 C16 0.7(9)
C14 C15 C16 C11 0.5(8)
C14 C15 C16 N3 179.9(5)
C15 C16 N3 Co4 -5.4(7)
C15 C16 N3 C17 178.6(5)
C16 C11 C12 C13 0.5(8)
C17 C9 C10 C11 -1.6(7)
C18 C19 C20 C21 -2.4(9)
C18 C23 C24 N4 167.8(5)
C18 C23 C24 O3 -12.4(7)
C19 C18 C23 C22 1.3(8)
C19 C18 C23 C24 179.4(5)
C19 C20 C21 C22 1.0(9)
C20 C21 C22 C23 1.5(8)
C21 C22 C23 C18 -2.6(8)
C21 C22 C23 C24 179.4(5)
C22 C23 C24 N4 -14.2(7)
C22 C23 C24 O3 165.6(5)
C23 C18 C19 C20 1.2(9)
C23 C24 N4 N5 176.5(4)
C23 C24 O3 Co1 -172.8(3)
C24 N4 N5 Co1 -2.1(5)
C24 N4 N5 C25 173.9(4)
C25 C26 C27 C28 171.3(4)
C25 C26 C34 N6 -174.0(4)
C25 C26 C34 O4 6.3(8)
C26 C25 N5 Co1 -5.9(7)
C26 C25 N5 N4 178.6(4)
C26 C27 C28 C29 -173.9(5)
C26 C27 C28 C33 4.2(7)
C26 C34 N6 Co2 -176.4(4)
C26 C34 N6 C33 1.4(7)
C26 C34 O4 Co1 1.6(7)
C26 C34 O4 Co2 176.9(5)
C27 C26 C34 N6 2.6(7)
C27 C26 C34 O4 -177.1(5)
C27 C28 C29 C30 178.7(5)
C27 C28 C33 C32 -178.5(4)
C27 C28 C33 N6 0.0(7)
C28 C29 C30 C31 -0.5(8)
C28 C33 N6 Co2 174.1(4)
C28 C33 N6 C34 -2.7(7)
C29 C28 C33 C32 -0.2(7)
C29 C28 C33 N6 178.2(4)
C29 C30 C31 C32 0.2(8)
C30 C31 C32 C33 0.0(8)
C31 C32 C33 C28 0.0(7)
C31 C32 C33 N6 -178.4(5)
C32 C33 N6 Co2 -7.5(8)
C32 C33 N6 C34 175.7(5)
C33 C28 C29 C30 0.5(7)
C34 C26 C27 C28 -5.4(7)
C35 C36 C37 C38 1.4(9)
C35 C40 C41 N42 -173.1(5)
C35 C40 C41 O6 12.1(8)
C36 C35 C40 C39 5.7(8)
C36 C35 C40 C41 -172.4(5)
C36 C37 C38 C39 0.4(9)
C37 C38 C39 C40 0.9(8)
C38 C39 C40 C35 -3.9(8)
C38 C39 C40 C41 174.2(5)
C39 C40 C41 N42 8.8(8)
C39 C40 C41 O6 -166.0(5)
C40 C35 C36 C37 -4.5(9)
C40 C41 N42 N9 -173.3(4)
C40 C41 O6 Co3 170.6(4)
C41 N42 N9 Co3 2.3(5)
C41 N42 N9 C8 174.7(4)
N42 C41 O6 Co3 -3.9(6)
C43 C44 C45 C46 178.8(5)
C43 C44 C45 C50 -2.2(7)
C43 C51 N7 Co2 178.1(4)
C43 C51 N7 C50 0.0(7)
C43 C51 O5 Co3 8.4(7)
C43 C8 N9 Co3 0.5(7)
C43 C8 N9 N42 -170.9(4)
C44 C43 C51 N7 -0.4(7)
C44 C43 C51 O5 -178.9(5)
C44 C43 C8 N9 173.9(5)
C44 C45 C46 C47 -177.7(5)
C44 C45 C50 C49 178.5(4)
C44 C45 C50 N7 1.7(7)
C45 C46 C47 C48 -1.1(8)
C45 C50 N7 Co2 -178.2(4)
C45 C50 N7 C51 -0.7(7)
C46 C45 C50 C49 -2.5(7)
C46 C45 C50 N7 -179.2(5)
C46 C47 C48 C49 -1.9(8)
C47 C48 C49 C50 2.7(8)
C48 C49 C50 C45 -0.5(7)
C48 C49 C50 N7 176.3(5)
C49 C50 N7 Co2 5.1(7)
C49 C50 N7 C51 -177.4(4)
C50 C45 C46 C47 3.3(8)
C51 C43 C44 C45 1.6(7)
C51 C43 C8 N9 -2.7(8)
C52 C53 C54 C55 1.3(10)
C52 C57 C58 N10 7.1(8)
C52 C57 C58 O7 -170.6(5)
C53 C52 C57 C56 0.5(9)
C53 C52 C57 C58 -179.4(5)
C53 C54 C55 C56 -3.0(10)
C54 C55 C56 C57 3.3(9)
C55 C56 C57 C52 -2.1(9)
C55 C56 C57 C58 177.9(5)
C56 C57 C58 N10 -172.8(5)
C56 C57 C58 O7 9.4(7)
C57 C52 C53 C54 -0.1(10)
C57 C58 N10 N11 -179.5(4)
C57 C58 O7 Co1 -175.7(4)
C58 N10 N11 Co1 -4.1(5)
C58 N10 N11 C59 169.9(4)
C59 C60 C61 C62 174.3(5)
C59 C60 C68 N12 -169.9(5)
C59 C60 C68 O8 10.3(8)
C60 C59 N11 Co1 -8.4(7)
C60 C59 N11 N10 178.5(4)
C60 C61 C62 C63 179.5(6)
C60 C61 C62 C67 -3.6(8)
C60 C68 N12 Co4 -176.5(4)
C60 C68 N12 C67 -4.4(7)
C60 C68 O8 Co1 2.8(7)
C61 C60 C68 N12 4.6(7)
C61 C60 C68 O8 -175.3(5)
C61 C62 C63 C64 178.8(6)
C61 C62 C67 C66 -177.7(5)
C61 C62 C67 N12 3.9(8)
C62 C63 C64 C65 -2.1(10)
C62 C67 N12 Co4 170.0(4)
C62 C67 N12 C68 0.1(8)
C63 C62 C67 C66 -0.6(9)
C63 C62 C67 N12 -179.1(5)
C63 C64 C65 C66 1.2(11)
C64 C65 C66 C67 0.0(11)
C65 C66 C67 C62 -0.3(9)
C65 C66 C67 N12 178.2(6)
C66 C67 N12 Co4 -8.4(8)
C66 C67 N12 C68 -178.3(5)
C67 C62 C63 C64 1.8(9)
C68 C60 C61 C62 -0.5(8)
C70 C69 O12 Co2 179.9(4)
C71 C72 O10 Co4 -171.7(5)
N1 C7 O1 Co3 7.7(6)
N2 Co3 O1 C7 -5.5(3)
N2 Co3 O2 C17 1.8(4)
N2 Co3 O6 C41 -171.3(3)
N2 C0AA C9 C10 -173.7(5)
N2 C0AA C9 C17 -0.7(7)
N3 C17 O2 Co3 169.0(3)
N4 C24 O3 Co1 7.0(6)
N5 Co1 N11 C59 -109.4(11)
N5 Co1 N11 N10 63.8(12)
N5 Co1 O3 C24 -5.8(3)
N5 Co1 O4 Co2 -179.0(3)
N5 Co1 O4 C34 -8.1(4)
N5 Co1 O7 C58 -177.9(3)
N5 C25 C26 C27 179.5(5)
N5 C25 C26 C34 -4.0(7)
N6 C34 O4 Co1 -178.1(3)
N6 C34 O4 Co2 -2.8(4)
N7 C51 O5 Co3 -170.1(3)
C8 C43 C44 C45 -175.2(4)
C8 C43 C51 N7 176.2(4)
C8 C43 C51 O5 -2.2(8)
N9 Co3 O1 C7 -178.3(3)
N9 Co3 O2 C17 174.8(4)
N9 Co3 O6 C41 3.8(3)
N10 C58 O7 Co1 6.7(6)
N11 Co1 N5 C25 -134.7(10)
N11 Co1 N5 N4 40.9(12)
N11 Co1 O3 C24 -179.7(3)
N11 Co1 O4 Co2 -4.9(4)
N11 Co1 O4 C34 166.0(4)
N11 Co1 O7 C58 -6.6(3)
N11 C59 C60 C61 178.0(5)
N11 C59 C60 C68 -7.5(8)
N12 C68 O8 Co1 -177.1(3)
O1 Co3 N2 C0AA -173.5(4)
O1 Co3 N2 N1 3.1(3)
O1 Co3 N9 N42 86.6(3)
O1 Co3 N9 C8 -84.9(4)
O1 Co3 O6 C41 -87.0(3)
O1 C7 N1 N2 -5.2(6)
O2 Co3 N2 C0AA 8.6(4)
O2 Co3 N2 N1 -174.8(3)
O2 Co3 N9 N42 -95.4(3)
O2 Co3 N9 C8 93.0(4)
O2 Co3 O6 C41 93.7(3)
O2 C17 N3 Co4 0.7(5)
O2 C17 N3 C16 177.6(4)
O3 Co1 N5 C25 -171.1(4)
O3 Co1 N5 N4 4.6(3)
O3 Co1 N11 C59 -73.3(5)
O3 Co1 N11 N10 99.9(3)
O3 Co1 O7 C58 -94.7(3)
O3 C24 N4 N5 -3.4(7)
O4 Co1 N5 C25 10.5(4)
O4 Co1 N5 N4 -173.8(3)
O4 Co1 N11 C59 105.2(5)
O4 Co1 N11 N10 -81.6(3)
O4 Co1 O7 C58 86.3(3)
O4 C34 N6 Co2 3.3(5)
O4 C34 N6 C33 -178.9(4)
O5 Co3 N2 C0AA 97.8(4)
O5 Co3 N2 N1 -85.6(3)
O5 Co3 N9 N42 175.4(3)
O5 Co3 N9 C8 3.9(4)
O5 Co3 O1 C7 85.7(3)
O5 Co3 O2 C17 -89.2(4)
O5 C51 N7 Co2 -3.3(5)
O5 C51 N7 C50 178.6(4)
O6 Co3 N2 C0AA -83.4(4)
O6 Co3 N2 N1 93.2(3)
O6 Co3 N9 N42 -3.5(3)
O6 Co3 N9 C8 -175.0(4)
O6 Co3 O1 C7 -95.8(3)
O6 Co3 O2 C17 92.4(4)
O6 C41 N42 N9 1.2(7)
O7 Co1 N5 C25 -77.7(4)
O7 Co1 N5 N4 98.0(3)
O7 Co1 N11 C59 -167.0(5)
O7 Co1 N11 N10 6.1(3)
O7 Co1 O3 C24 -96.5(3)
O7 Co1 O4 Co2 -88.1(3)
O7 Co1 O4 C34 82.8(4)
O7 C58 N10 N11 -1.9(7)
O8 Co1 N5 C25 99.6(4)
O8 Co1 N5 N4 -84.8(3)
O8 Co1 N11 C59 16.1(5)
O8 Co1 N11 N10 -170.7(3)
O8 Co1 O3 C24 85.5(3)
O8 Co1 O4 Co2 89.8(3)
O8 Co1 O4 C34 -99.4(4)
O8 C68 N12 Co4 3.4(5)
O8 C68 N12 C67 175.4(5)
O11 C69 O12 Co2 2.1(8)
O13 C72 O10 Co4 6.9(10)
C04 O1E C01 C02 -171.1(10)
C01 O1E C04 C03 -176.2(8)
